data_7048070
loop_
_publ_author_name
'Attwood, Max'
'Akutsu, Hiroki'
'Martin, Lee'
'Cruickshank, Dyanne'
'Turner, Scott S.'

_publ_section_title
;
 Above room temperature spin crossover in thioamide-functionalised
 2,6-bis(pyrazol-1-yl)pyridine iron(ii) complexes.
;
_journal_issue 1
_journal_name_full 'Dalton transactions (Cambridge, England : 2003)'
_journal_page_first 90
_journal_page_last 98
_journal_paper_doi 10.1039/c8dt03240h
_journal_volume 48
_journal_year 2018
_chemical_formula_moiety '2(C13 H12 N6 S) Fe, 2(B F4), C H3 N O2'
_chemical_formula_sum 'C27 H27 B2 F8 Fe N13 O2 S2'
_chemical_formula_weight 859.17
_space_group_crystal_system monoclinic
_space_group_IT_number 14
_space_group_name_Hall '-P 2ybc'
_space_group_name_H-M_alt 'P 1 21/c 1'
_symmetry_space_group_name_Hall '-P 2ybc'
_symmetry_space_group_name_H-M 'P 1 21/c 1'
_atom_sites_solution_hydrogens geom
_atom_sites_solution_primary direct
_atom_sites_solution_secondary difmap
_audit_update_record
;
2018-09-05 deposited with the CCDC.
2018-11-09 downloaded from the CCDC.
;
_cell_angle_alpha 90.0000
_cell_angle_beta 94.349(7)
_cell_angle_gamma 90.0000
_cell_formula_units_Z 4
_cell_length_a 8.2211(3)
_cell_length_b 40.8700(18)
_cell_length_c 10.7721(4)
_cell_measurement_reflns_used 27248
_cell_measurement_temperature 290
_cell_measurement_theta_max 27.47
_cell_measurement_theta_min 1.90
_cell_volume 3609.0(2)
_computing_cell_refinement 'RAPID AUTO'
_computing_data_collection 'RAPID AUTO (Rigaku, ????)'
_computing_data_reduction 'RAPID AUTO'
_computing_molecular_graphics 'CrystalStructure 4.3'
_computing_publication_material 'CrystalStructure 4.3 (Rigaku, 2018)'
_computing_structure_refinement 'SHELXL Version 2018/3 (Sheldrick, 2008)'
_computing_structure_solution 'SIR2011 (Burla, et al., 2012)'
_diffrn_ambient_temperature 290
_diffrn_detector_area_resol_mean 10.000
_diffrn_measured_fraction_theta_full 0.988
_diffrn_measured_fraction_theta_max 0.985
_diffrn_measurement_device_type 'Rigaku R-AXIS RAPID'
_diffrn_measurement_method \w
_diffrn_radiation_type 'Mo K\a'
_diffrn_radiation_wavelength 0.71075
_diffrn_reflns_av_R_equivalents 0.0444
_diffrn_reflns_av_unetI/netI 0.0466
_diffrn_reflns_Laue_measured_fraction_full 0.988
_diffrn_reflns_Laue_measured_fraction_max 0.985
_diffrn_reflns_limit_h_max 10
_diffrn_reflns_limit_h_min -9
_diffrn_reflns_limit_k_max 52
_diffrn_reflns_limit_k_min -52
_diffrn_reflns_limit_l_max 13
_diffrn_reflns_limit_l_min -13
_diffrn_reflns_number 32472
_diffrn_reflns_point_group_measured_fraction_full 0.988
_diffrn_reflns_point_group_measured_fraction_max 0.985
_diffrn_reflns_theta_full 25.242
_diffrn_reflns_theta_max 27.472
_diffrn_reflns_theta_min 2.142
_diffrn_standards_number 0
_exptl_absorpt_coefficient_mu 0.623
_exptl_absorpt_correction_T_max 0.856
_exptl_absorpt_correction_T_min 0.218
_exptl_absorpt_correction_type multi-scan
_exptl_absorpt_process_details 'ABSCOR (Rigaku, 1995)'
_exptl_crystal_colour brown
_exptl_crystal_density_diffrn 1.581
_exptl_crystal_density_method 'not measured'
_exptl_crystal_description prism
_exptl_crystal_F_000 1744.00
_exptl_crystal_size_max 0.400
_exptl_crystal_size_mid 0.350
_exptl_crystal_size_min 0.250
_refine_diff_density_max 1.23
_refine_diff_density_min -0.80
_refine_ls_extinction_method none
_refine_ls_goodness_of_fit_ref 1.031
_refine_ls_hydrogen_treatment constr
_refine_ls_number_parameters 496
_refine_ls_number_reflns 8119
_refine_ls_number_restraints 0
_refine_ls_R_factor_all 0.1000
_refine_ls_R_factor_gt 0.0773
_refine_ls_shift/su_max 0.000
_refine_ls_structure_factor_coef Fsqd
_refine_ls_weighting_details 'w = 1/[\s^2^(Fo^2^)+(0.1083P)^2^+10.5529P] where P=(Fo^2^+2Fc^2^)/3'
_refine_ls_weighting_scheme calc
_refine_ls_wR_factor_gt 0.2155
_refine_ls_wR_factor_ref 0.2351
_reflns_Friedel_coverage 0.000
_reflns_number_gt 6106
_reflns_number_total 8119
_reflns_threshold_expression F^2^>2.0\s(F^2^)
_cod_data_source_file c8dt03240h2.cif
_cod_data_source_block M171019A
_cod_depositor_comments 'Adding full bibliography for 7048061--7048070.cif.'
_cod_original_cell_volume 3608.9(3)
_cod_database_code 7048070

loop_
_space_group_symop_id
_space_group_symop_operation_xyz
1 +X,+Y,+Z
2 -X,1/2+Y,1/2-Z
3 -X,-Y,-Z
4 +X,-1/2-Y,-1/2+Z

loop_
_atom_site_label
_atom_site_type_symbol
_atom_site_fract_x
_atom_site_fract_y
_atom_site_fract_z
_atom_site_U_iso_or_equiv
_atom_site_adp_type
_atom_site_occupancy
_atom_site_site_symmetry_order
_atom_site_calc_flag
_atom_site_refinement_flags_posn
_atom_site_refinement_flags_adp
Fe1 Fe 0.33297(8) 0.11514(2) 0.29650(6) 0.03358(19) Uani 1 1 d . .
S1 S 0.5267(2) 0.27726(3) 0.49887(14) 0.0658(5) Uani 1 1 d . .
S2 S 0.3772(2) -0.05765(3) 0.32906(15) 0.0684(5) Uani 1 1 d . .
F1 F 0.0663(11) 0.24440(12) 0.6005(6) 0.185(4) Uani 1 1 d . .
F2 F -0.0301(5) 0.22230(11) 0.4216(4) 0.0826(11) Uani 1 1 d . .
F3 F -0.1088(10) 0.2058(2) 0.5989(6) 0.193(4) Uani 1 1 d . .
F4 F 0.1288(12) 0.19456(18) 0.5598(7) 0.202(4) Uani 1 1 d . .
F5 F -0.3107(8) 0.0379(2) 0.1505(8) 0.201(4) Uani 1 1 d . .
F6 F -0.0647(8) 0.0344(4) 0.1561(12) 0.318(9) Uani 1 1 d . .
F7 F -0.1695(9) 0.01526(15) 0.3145(5) 0.137(2) Uani 1 1 d . .
F8 F -0.180(2) -0.0061(3) 0.1377(9) 0.289(8) Uani 1 1 d . .
O1 O 0.1227(10) 0.15164(19) -0.1322(10) 0.155(4) Uani 1 1 d . .
O2 O -0.1269(9) 0.15426(15) -0.1681(8) 0.133(3) Uani 1 1 d . .
N1 N 0.4733(6) 0.27723(10) 0.2529(4) 0.0576(12) Uani 1 1 d . .
H1 H 0.451358 0.266194 0.185748 0.069 Uiso 1 1 calc R U
N2 N 0.3782(4) 0.16029(8) 0.3192(3) 0.0346(7) Uani 1 1 d . .
N3 N 0.1204(5) 0.16742(8) 0.2355(4) 0.0393(8) Uani 1 1 d . .
N4 N 0.1194(5) 0.13358(8) 0.2347(4) 0.0397(8) Uani 1 1 d . .
N5 N 0.6226(4) 0.14284(9) 0.4010(4) 0.0391(8) Uani 1 1 d . .
N6 N 0.5609(5) 0.11274(8) 0.3644(3) 0.0373(8) Uani 1 1 d . .
N7 N 0.1580(6) -0.04216(10) 0.1451(5) 0.0605(12) Uani 1 1 d . .
H7 H 0.107903 -0.027050 0.101739 0.073 Uiso 1 1 calc R U
N8 N 0.3012(4) 0.06946(8) 0.2767(3) 0.0351(7) Uani 1 1 d . .
N9 N 0.2404(5) 0.07088(9) 0.4769(4) 0.0405(8) Uani 1 1 d . .
N10 N 0.2609(5) 0.10409(9) 0.4614(4) 0.0385(8) Uani 1 1 d . .
N11 N 0.3773(5) 0.07822(8) 0.0829(4) 0.0390(8) Uani 1 1 d . .
N12 N 0.3921(5) 0.11007(8) 0.1237(3) 0.0364(8) Uani 1 1 d . .
N13 N 0.0019(10) 0.16703(14) -0.1406(6) 0.0826(17) Uani 1 1 d . .
C1 C 0.4974(10) 0.31233(13) 0.2413(7) 0.075(2) Uani 1 1 d . .
H1A H 0.484573 0.318418 0.155014 0.090 Uiso 1 1 calc R U
H1B H 0.418360 0.323736 0.286213 0.090 Uiso 1 1 calc R U
H1C H 0.605200 0.317995 0.274914 0.090 Uiso 1 1 calc R U
C2 C 0.4826(6) 0.26115(11) 0.3595(5) 0.0460(11) Uani 1 1 d . .
C3 C 0.4464(6) 0.22545(10) 0.3455(4) 0.0412(10) Uani 1 1 d . .
C4 C 0.2954(6) 0.21567(10) 0.2908(4) 0.0421(10) Uani 1 1 d . .
H4 H 0.217954 0.230926 0.261180 0.051 Uiso 1 1 calc R U
C5 C 0.5647(6) 0.20239(11) 0.3887(4) 0.0416(10) Uani 1 1 d . .
H5 H 0.665235 0.208676 0.426521 0.050 Uiso 1 1 calc R U
C6 C 0.2648(5) 0.18267(10) 0.2821(4) 0.0368(9) Uani 1 1 d . .
C7 C 0.5230(5) 0.17002(10) 0.3716(4) 0.0381(9) Uani 1 1 d . .
C8 C -0.0250(6) 0.17959(12) 0.1894(5) 0.0478(11) Uani 1 1 d . .
H8 H -0.054094 0.201540 0.182414 0.057 Uiso 1 1 calc R U
C9 C -0.1209(6) 0.15318(14) 0.1551(5) 0.0525(12) Uani 1 1 d . .
H9 H -0.226943 0.153617 0.118291 0.063 Uiso 1 1 calc R U
C10 C -0.0276(6) 0.12560(12) 0.1866(5) 0.0473(11) Uani 1 1 d . .
H10 H -0.064320 0.104211 0.175240 0.057 Uiso 1 1 calc R U
C11 C 0.7749(6) 0.13965(13) 0.4579(5) 0.0516(12) Uani 1 1 d . .
H11 H 0.841087 0.156399 0.491341 0.062 Uiso 1 1 calc R U
C12 C 0.8116(6) 0.10749(13) 0.4563(6) 0.0543(13) Uani 1 1 d . .
H12 H 0.908547 0.097824 0.487835 0.065 Uiso 1 1 calc R U
C13 C 0.6766(6) 0.09154(11) 0.3985(5) 0.0441(10) Uani 1 1 d . .
H13 H 0.669111 0.069068 0.385729 0.053 Uiso 1 1 calc R U
C14 C 0.1230(9) -0.07585(14) 0.1106(7) 0.0747(19) Uani 1 1 d . .
H14A H 0.044201 -0.076390 0.040135 0.090 Uiso 1 1 calc R U
H14B H 0.221463 -0.086420 0.089570 0.090 Uiso 1 1 calc R U
H14C H 0.080032 -0.087060 0.179312 0.090 Uiso 1 1 calc R U
C15 C 0.2610(6) -0.03310(10) 0.2381(5) 0.0458(11) Uani 1 1 d . .
C16 C 0.2779(6) 0.00313(10) 0.2527(5) 0.0402(10) Uani 1 1 d . .
C17 C 0.2550(6) 0.01747(10) 0.3672(5) 0.0428(10) Uani 1 1 d . .
H17 H 0.233604 0.004967 0.436261 0.051 Uiso 1 1 calc R U
C18 C 0.3151(6) 0.02188(10) 0.1507(4) 0.0404(10) Uani 1 1 d . .
H18 H 0.329246 0.012407 0.073749 0.048 Uiso 1 1 calc R U
C19 C 0.2656(6) 0.05108(10) 0.3735(4) 0.0382(9) Uani 1 1 d . .
C20 C 0.3300(5) 0.05520(10) 0.1692(4) 0.0364(9) Uani 1 1 d . .
C21 C 0.2001(6) 0.06384(13) 0.5934(4) 0.0472(11) Uani 1 1 d . .
H21 H 0.182018 0.043146 0.625487 0.057 Uiso 1 1 calc R U
C22 C 0.1913(7) 0.09304(14) 0.6551(5) 0.0519(12) Uani 1 1 d . .
H22 H 0.165662 0.096175 0.736893 0.062 Uiso 1 1 calc R U
C23 C 0.2286(6) 0.11715(12) 0.5696(5) 0.0451(11) Uani 1 1 d . .
H23 H 0.230598 0.139472 0.586493 0.054 Uiso 1 1 calc R U
C24 C 0.4168(7) 0.07548(12) -0.0362(4) 0.0470(11) Uani 1 1 d . .
H24 H 0.414044 0.056441 -0.083631 0.056 Uiso 1 1 calc R U
C25 C 0.4617(7) 0.10596(13) -0.0741(5) 0.0522(12) Uani 1 1 d . .
H25 H 0.497175 0.111712 -0.151130 0.063 Uiso 1 1 calc R U
C26 C 0.4429(6) 0.12658(11) 0.0272(4) 0.0427(10) Uani 1 1 d . .
H26 H 0.463231 0.148962 0.027319 0.051 Uiso 1 1 calc R U
C27 C 0.0034(13) 0.20206(17) -0.1194(7) 0.097(3) Uani 1 1 d . .
H27A H -0.105972 0.210375 -0.130323 0.116 Uiso 1 1 calc R U
H27B H 0.047739 0.206530 -0.036080 0.116 Uiso 1 1 calc R U
H27C H 0.069409 0.212477 -0.177649 0.116 Uiso 1 1 calc R U
B1 B 0.0257(9) 0.21813(16) 0.5445(6) 0.0581(15) Uani 1 1 d . .
B2 B -0.1903(10) 0.02078(18) 0.1914(8) 0.0660(18) Uani 1 1 d . .

loop_
_atom_site_aniso_label
_atom_site_aniso_U_11
_atom_site_aniso_U_22
_atom_site_aniso_U_33
_atom_site_aniso_U_23
_atom_site_aniso_U_13
_atom_site_aniso_U_12
Fe1 0.0387(3) 0.0252(3) 0.0363(3) -0.0022(2) -0.0002(2) -0.0005(2)
S1 0.1100(13) 0.0369(6) 0.0490(7) -0.0069(5) -0.0044(8) -0.0129(7)
S2 0.1054(13) 0.0396(7) 0.0593(8) 0.0059(6) 0.0009(8) 0.0187(7)
F1 0.339(10) 0.060(3) 0.133(5) -0.004(3) -0.133(6) -0.036(4)
F2 0.085(3) 0.105(3) 0.056(2) -0.013(2) -0.003(2) -0.009(2)
F3 0.181(7) 0.312(11) 0.085(4) 0.007(5) 0.004(4) -0.122(7)
F4 0.296(11) 0.140(6) 0.157(6) -0.010(5) -0.067(7) 0.130(7)
F5 0.102(4) 0.316(11) 0.188(7) 0.089(7) 0.031(5) 0.116(6)
F6 0.078(4) 0.484(19) 0.390(16) 0.342(16) -0.002(7) -0.016(7)
F7 0.207(7) 0.123(5) 0.081(3) 0.009(3) 0.015(4) -0.003(4)
F8 0.50(2) 0.184(8) 0.156(8) -0.097(7) -0.110(11) 0.132(11)
O1 0.117(6) 0.117(6) 0.228(10) -0.029(6) -0.014(6) 0.051(5)
O2 0.122(5) 0.070(4) 0.198(8) 0.007(4) -0.041(5) -0.011(4)
N1 0.088(3) 0.032(2) 0.051(2) 0.0027(17) -0.006(2) -0.010(2)
N2 0.0370(18) 0.0291(16) 0.0372(18) -0.0031(13) -0.0006(15) -0.0003(13)
N3 0.0402(19) 0.0315(17) 0.045(2) -0.0027(15) -0.0057(16) 0.0013(14)
N4 0.046(2) 0.0298(17) 0.042(2) -0.0049(14) -0.0014(17) -0.0032(15)
N5 0.0342(18) 0.0333(18) 0.048(2) 0.0009(15) -0.0058(16) -0.0002(14)
N6 0.044(2) 0.0290(17) 0.0386(19) -0.0005(14) 0.0016(16) 0.0029(14)
N7 0.071(3) 0.033(2) 0.076(3) -0.006(2) -0.007(3) -0.0051(19)
N8 0.0425(19) 0.0281(16) 0.0347(18) -0.0013(13) 0.0033(15) -0.0010(14)
N9 0.051(2) 0.0316(18) 0.0391(19) 0.0008(14) 0.0061(17) 0.0001(15)
N10 0.043(2) 0.0315(17) 0.041(2) -0.0038(15) 0.0038(16) 0.0012(14)
N11 0.049(2) 0.0293(17) 0.0387(19) -0.0020(14) 0.0052(17) 0.0003(15)
N12 0.044(2) 0.0295(17) 0.0355(18) 0.0001(13) -0.0003(16) -0.0027(14)
N13 0.112(5) 0.061(3) 0.074(4) -0.003(3) -0.002(4) 0.005(3)
C1 0.108(5) 0.037(3) 0.078(4) 0.009(3) -0.014(4) -0.013(3)
C2 0.055(3) 0.031(2) 0.052(3) -0.0021(18) -0.001(2) -0.0043(19)
C3 0.051(3) 0.029(2) 0.043(2) -0.0020(17) -0.003(2) -0.0030(17)
C4 0.049(3) 0.030(2) 0.046(3) -0.0009(17) -0.005(2) 0.0024(17)
C5 0.041(2) 0.035(2) 0.048(3) -0.0030(18) -0.005(2) -0.0033(17)
C6 0.040(2) 0.0305(19) 0.040(2) -0.0017(16) -0.0017(18) 0.0022(16)
C7 0.038(2) 0.030(2) 0.045(2) -0.0025(17) -0.0012(19) 0.0006(16)
C8 0.046(3) 0.046(3) 0.050(3) -0.002(2) -0.007(2) 0.008(2)
C9 0.038(2) 0.065(3) 0.053(3) -0.001(2) -0.005(2) 0.000(2)
C10 0.043(2) 0.046(2) 0.052(3) -0.005(2) -0.002(2) -0.010(2)
C11 0.036(2) 0.052(3) 0.065(3) 0.008(2) -0.010(2) -0.004(2)
C12 0.035(2) 0.055(3) 0.072(4) 0.013(3) -0.005(2) 0.006(2)
C13 0.046(2) 0.035(2) 0.051(3) 0.0066(19) 0.004(2) 0.0076(18)
C14 0.090(5) 0.040(3) 0.095(5) -0.018(3) 0.012(4) -0.020(3)
C15 0.056(3) 0.029(2) 0.054(3) -0.0010(18) 0.012(2) -0.0004(19)
C16 0.043(2) 0.0274(19) 0.050(3) -0.0019(17) 0.004(2) 0.0015(16)
C17 0.051(3) 0.031(2) 0.047(3) 0.0055(18) 0.007(2) -0.0004(18)
C18 0.048(2) 0.029(2) 0.044(2) -0.0038(17) 0.001(2) 0.0006(17)
C19 0.044(2) 0.031(2) 0.039(2) 0.0006(16) -0.0002(19) 0.0006(17)
C20 0.041(2) 0.0304(19) 0.037(2) -0.0008(16) 0.0017(18) 0.0011(16)
C21 0.051(3) 0.053(3) 0.038(2) 0.007(2) 0.006(2) 0.003(2)
C22 0.056(3) 0.064(3) 0.036(2) -0.006(2) 0.003(2) 0.006(2)
C23 0.046(3) 0.046(3) 0.043(2) -0.0103(19) 0.003(2) 0.0014(19)
C24 0.061(3) 0.043(2) 0.038(2) -0.0025(19) 0.008(2) 0.004(2)
C25 0.069(3) 0.046(3) 0.042(3) 0.007(2) 0.015(2) 0.001(2)
C26 0.051(3) 0.034(2) 0.043(2) 0.0070(18) 0.004(2) -0.0024(18)
C27 0.173(9) 0.056(4) 0.060(4) -0.004(3) 0.004(5) -0.010(5)
B1 0.073(4) 0.054(3) 0.048(3) -0.003(3) 0.005(3) -0.006(3)
B2 0.068(4) 0.058(4) 0.072(5) -0.001(3) 0.004(4) 0.009(3)

loop_
_atom_type_symbol
_atom_type_description
_atom_type_scat_dispersion_real
_atom_type_scat_dispersion_imag
_atom_type_scat_source
C C 0.0033 0.0016
;
International Tables for Crystallography
(Vol. C, Tables 4.2.6.8 and 6.1.1.4)
;
H H 0.0000 0.0000
;
International Tables for Crystallography
(Vol. C, Table 6.1.1.4)
;
Fe Fe 0.3463 0.8444
;
International Tables for Crystallography
(Vol. C, Tables 4.2.6.8 and 6.1.1.4)
;
N N 0.0061 0.0033
;
International Tables for Crystallography
(Vol. C, Tables 4.2.6.8 and 6.1.1.4)
;
B B 0.0013 0.0007
;
International Tables for Crystallography
(Vol. C, Tables 4.2.6.8 and 6.1.1.4)
;
F F 0.0171 0.0103
;
International Tables for Crystallography
(Vol. C, Tables 4.2.6.8 and 6.1.1.4)
;
S S 0.1246 0.1234
;
International Tables for Crystallography
(Vol. C, Tables 4.2.6.8 and 6.1.1.4)
;
O O 0.0106 0.0060
;
International Tables for Crystallography
(Vol. C, Tables 4.2.6.8 and 6.1.1.4)
;

loop_
_geom_angle_atom_site_label_1
_geom_angle_atom_site_label_2
_geom_angle_atom_site_label_3
_geom_angle
N8 Fe1 N2 176.53(15)
N8 Fe1 N6 96.44(15)
N2 Fe1 N6 80.11(14)
N8 Fe1 N10 80.04(15)
N2 Fe1 N10 100.19(15)
N6 Fe1 N10 89.81(16)
N8 Fe1 N12 80.31(15)
N2 Fe1 N12 99.46(15)
N6 Fe1 N12 92.84(16)
N10 Fe1 N12 160.34(15)
N8 Fe1 N4 103.06(15)
N2 Fe1 N4 80.39(15)
N6 Fe1 N4 160.49(14)
N10 Fe1 N4 94.06(16)
N12 Fe1 N4 89.92(16)
C2 N1 C1 124.5(5)
C2 N1 H1 117.7
C1 N1 H1 117.7
C7 N2 C6 119.8(4)
C7 N2 Fe1 120.2(3)
C6 N2 Fe1 120.0(3)
C8 N3 N4 111.1(4)
C8 N3 C6 132.0(4)
N4 N3 C6 116.9(3)
C10 N4 N3 104.8(4)
C10 N4 Fe1 143.2(3)
N3 N4 Fe1 111.9(3)
C11 N5 N6 110.5(4)
C11 N5 C7 132.9(4)
N6 N5 C7 116.6(3)
C13 N6 N5 105.4(4)
C13 N6 Fe1 141.8(3)
N5 N6 Fe1 112.5(3)
C15 N7 C14 124.5(5)
C15 N7 H7 117.7
C14 N7 H7 117.7
C20 N8 C19 119.8(4)
C20 N8 Fe1 119.8(3)
C19 N8 Fe1 120.2(3)
C21 N9 N10 111.2(4)
C21 N9 C19 132.4(4)
N10 N9 C19 116.4(4)
C23 N10 N9 104.8(4)
C23 N10 Fe1 142.6(3)
N9 N10 Fe1 112.5(3)
C24 N11 N12 111.0(4)
C24 N11 C20 132.4(4)
N12 N11 C20 116.6(4)
C26 N12 N11 104.8(4)
C26 N12 Fe1 142.9(3)
N11 N12 Fe1 112.2(3)
O1 N13 O2 120.8(8)
O1 N13 C27 121.4(9)
O2 N13 C27 117.8(8)
N1 C1 H1A 109.5
N1 C1 H1B 109.5
H1A C1 H1B 109.5
N1 C1 H1C 109.5
H1A C1 H1C 109.5
H1B C1 H1C 109.5
N1 C2 C3 113.6(4)
N1 C2 S1 125.8(4)
C3 C2 S1 120.6(4)
C4 C3 C5 121.3(4)
C4 C3 C2 119.2(4)
C5 C3 C2 119.5(4)
C6 C4 C3 117.6(4)
C6 C4 H4 121.2
C3 C4 H4 121.2
C7 C5 C3 116.2(4)
C7 C5 H5 121.9
C3 C5 H5 121.9
N2 C6 C4 121.9(4)
N2 C6 N3 110.7(4)
C4 C6 N3 127.4(4)
N2 C7 C5 123.1(4)
N2 C7 N5 110.2(4)
C5 C7 N5 126.6(4)
N3 C8 C9 106.5(4)
N3 C8 H8 126.8
C9 C8 H8 126.8
C8 C9 C10 106.1(4)
C8 C9 H9 127.0
C10 C9 H9 127.0
N4 C10 C9 111.6(4)
N4 C10 H10 124.2
C9 C10 H10 124.2
C12 C11 N5 106.7(4)
C12 C11 H11 126.6
N5 C11 H11 126.6
C11 C12 C13 106.8(4)
C11 C12 H12 126.6
C13 C12 H12 126.6
N6 C13 C12 110.5(4)
N6 C13 H13 124.7
C12 C13 H13 124.7
N7 C14 H14A 109.5
N7 C14 H14B 109.5
H14A C14 H14B 109.5
N7 C14 H14C 109.5
H14A C14 H14C 109.5
H14B C14 H14C 109.5
N7 C15 C16 114.1(4)
N7 C15 S2 126.1(4)
C16 C15 S2 119.6(4)
C17 C16 C18 121.4(4)
C17 C16 C15 119.5(4)
C18 C16 C15 119.1(4)
C19 C17 C16 116.8(4)
C19 C17 H17 121.6
C16 C17 H17 121.6
C20 C18 C16 116.8(4)
C20 C18 H18 121.6
C16 C18 H18 121.6
N8 C19 C17 122.6(4)
N8 C19 N9 110.4(4)
C17 C19 N9 126.9(4)
N8 C20 C18 122.5(4)
N8 C20 N11 111.1(3)
C18 C20 N11 126.4(4)
N9 C21 C22 106.9(4)
N9 C21 H21 126.6
C22 C21 H21 126.6
C21 C22 C23 105.8(5)
C21 C22 H22 127.1
C23 C22 H22 127.1
N10 C23 C22 111.3(4)
N10 C23 H23 124.3
C22 C23 H23 124.3
N11 C24 C25 107.3(4)
N11 C24 H24 126.4
C25 C24 H24 126.4
C24 C25 C26 105.5(4)
C24 C25 H25 127.2
C26 C25 H25 127.2
N12 C26 C25 111.3(4)
N12 C26 H26 124.3
C25 C26 H26 124.3
N13 C27 H27A 109.5
N13 C27 H27B 109.5
H27A C27 H27B 109.5
N13 C27 H27C 109.5
H27A C27 H27C 109.5
H27B C27 H27C 109.5
F1 B1 F4 115.3(8)
F1 B1 F2 114.2(6)
F4 B1 F2 112.6(6)
F1 B1 F3 107.2(8)
F4 B1 F3 102.3(8)
F2 B1 F3 103.5(6)
F8 B2 F6 99.4(12)
F8 B2 F5 113.8(10)
F6 B2 F5 106.8(8)
F8 B2 F7 107.6(8)
F6 B2 F7 109.1(9)
F5 B2 F7 118.4(8)

loop_
_geom_bond_atom_site_label_1
_geom_bond_atom_site_label_2
_geom_bond_distance
Fe1 N8 1.895(3)
Fe1 N2 1.894(3)
Fe1 N6 1.962(4)
Fe1 N10 1.967(4)
Fe1 N12 1.971(4)
Fe1 N4 1.979(4)
S1 C2 1.654(5)
S2 C15 1.655(5)
F1 B1 1.264(8)
F2 B1 1.379(8)
F3 B1 1.385(10)
F4 B1 1.286(9)
F5 B2 1.265(9)
F6 B2 1.256(10)
F7 B2 1.343(9)
F8 B2 1.246(10)
O1 N13 1.173(9)
O2 N13 1.197(9)
N1 C2 1.320(7)
N1 C1 1.455(6)
N1 H1 0.8600
N2 C7 1.339(6)
N2 C6 1.345(5)
N3 C8 1.354(6)
N3 N4 1.383(5)
N3 C6 1.400(5)
N4 C10 1.319(6)
N5 C11 1.358(6)
N5 N6 1.377(5)
N5 C7 1.402(5)
N6 C13 1.318(6)
N7 C15 1.315(7)
N7 C14 1.449(6)
N7 H7 0.8600
N8 C20 1.333(6)
N8 C19 1.336(6)
N9 C21 1.353(6)
N9 N10 1.379(5)
N9 C19 1.404(6)
N10 C23 1.327(6)
N11 C24 1.352(6)
N11 N12 1.376(5)
N11 C20 1.398(6)
N12 C26 1.332(6)
N13 C27 1.450(8)
C1 H1A 0.9600
C1 H1B 0.9600
C1 H1C 0.9600
C2 C3 1.494(6)
C3 C4 1.392(6)
C3 C5 1.408(6)
C4 C6 1.374(6)
C4 H4 0.9300
C5 C7 1.375(6)
C5 H5 0.9300
C8 C9 1.371(7)
C8 H8 0.9300
C9 C10 1.391(7)
C9 H9 0.9300
C10 H10 0.9300
C11 C12 1.349(7)
C11 H11 0.9300
C12 C13 1.393(7)
C12 H12 0.9300
C13 H13 0.9300
C14 H14A 0.9600
C14 H14B 0.9600
C14 H14C 0.9600
C15 C16 1.494(6)
C16 C17 1.392(7)
C16 C18 1.392(7)
C17 C19 1.378(6)
C17 H17 0.9300
C18 C20 1.380(6)
C18 H18 0.9300
C21 C22 1.371(7)
C21 H21 0.9300
C22 C23 1.398(8)
C22 H22 0.9300
C23 H23 0.9300
C24 C25 1.370(7)
C24 H24 0.9300
C25 C26 1.397(7)
C25 H25 0.9300
C26 H26 0.9300
C27 H27A 0.9600
C27 H27B 0.9600
C27 H27C 0.9600

loop_
_geom_torsion_atom_site_label_1
_geom_torsion_atom_site_label_2
_geom_torsion_atom_site_label_3
_geom_torsion_atom_site_label_4
_geom_torsion
N6 Fe1 N2 C7 -3.6(4)
N10 Fe1 N2 C7 84.4(4)
N12 Fe1 N2 C7 -94.8(4)
N4 Fe1 N2 C7 176.9(4)
N6 Fe1 N2 C6 176.2(4)
N10 Fe1 N2 C6 -95.8(3)
N12 Fe1 N2 C6 84.9(4)
N4 Fe1 N2 C6 -3.4(3)
C8 N3 N4 C10 0.5(5)
C6 N3 N4 C10 -179.7(4)
C8 N3 N4 Fe1 178.1(3)
C6 N3 N4 Fe1 -2.1(5)
C11 N5 N6 C13 -0.4(5)
C7 N5 N6 C13 178.2(4)
C11 N5 N6 Fe1 174.3(3)
C7 N5 N6 Fe1 -7.1(5)
N6 Fe1 N8 C20 -91.2(3)
N10 Fe1 N8 C20 -179.9(4)
N12 Fe1 N8 C20 0.6(3)
N4 Fe1 N8 C20 88.2(4)
N6 Fe1 N8 C19 82.2(4)
N10 Fe1 N8 C19 -6.4(3)
N12 Fe1 N8 C19 174.0(4)
N4 Fe1 N8 C19 -98.3(4)
C21 N9 N10 C23 -1.4(5)
C19 N9 N10 C23 179.2(4)
C21 N9 N10 Fe1 176.4(3)
C19 N9 N10 Fe1 -2.9(5)
C24 N11 N12 C26 -0.5(5)
C20 N11 N12 C26 178.0(4)
C24 N11 N12 Fe1 179.3(3)
C20 N11 N12 Fe1 -2.2(5)
C1 N1 C2 C3 177.8(6)
C1 N1 C2 S1 -1.3(9)
N1 C2 C3 C4 -59.0(7)
S1 C2 C3 C4 120.1(5)
N1 C2 C3 C5 121.5(5)
S1 C2 C3 C5 -59.3(6)
C5 C3 C4 C6 1.0(7)
C2 C3 C4 C6 -178.5(4)
C4 C3 C5 C7 1.0(7)
C2 C3 C5 C7 -179.5(4)
C7 N2 C6 C4 3.3(7)
Fe1 N2 C6 C4 -176.5(4)
C7 N2 C6 N3 -177.2(4)
Fe1 N2 C6 N3 3.0(5)
C3 C4 C6 N2 -3.2(7)
C3 C4 C6 N3 177.3(5)
C8 N3 C6 N2 179.3(5)
N4 N3 C6 N2 -0.4(6)
C8 N3 C6 C4 -1.2(9)
N4 N3 C6 C4 179.1(5)
C6 N2 C7 C5 -1.0(7)
Fe1 N2 C7 C5 178.8(4)
C6 N2 C7 N5 -179.1(4)
Fe1 N2 C7 N5 0.7(5)
C3 C5 C7 N2 -1.1(7)
C3 C5 C7 N5 176.7(5)
C11 N5 C7 N2 -177.5(5)
N6 N5 C7 N2 4.3(6)
C11 N5 C7 C5 4.5(9)
N6 N5 C7 C5 -173.7(5)
N4 N3 C8 C9 -1.5(6)
C6 N3 C8 C9 178.8(5)
N3 C8 C9 C10 1.8(6)
N3 N4 C10 C9 0.7(6)
Fe1 N4 C10 C9 -175.6(4)
C8 C9 C10 N4 -1.6(6)
N6 N5 C11 C12 0.7(6)
C7 N5 C11 C12 -177.5(5)
N5 C11 C12 C13 -0.7(6)
N5 N6 C13 C12 -0.1(6)
Fe1 N6 C13 C12 -172.1(4)
C11 C12 C13 N6 0.5(7)
C14 N7 C15 C16 178.8(5)
C14 N7 C15 S2 3.3(9)
N7 C15 C16 C17 126.3(5)
S2 C15 C16 C17 -57.9(6)
N7 C15 C16 C18 -53.2(7)
S2 C15 C16 C18 122.6(5)
C18 C16 C17 C19 2.1(7)
C15 C16 C17 C19 -177.4(4)
C17 C16 C18 C20 0.8(7)
C15 C16 C18 C20 -179.8(4)
C20 N8 C19 C17 -0.8(7)
Fe1 N8 C19 C17 -174.3(4)
C20 N8 C19 N9 179.8(4)
Fe1 N8 C19 N9 6.4(5)
C16 C17 C19 N8 -2.1(7)
C16 C17 C19 N9 177.1(4)
C21 N9 C19 N8 179.0(5)
N10 N9 C19 N8 -1.9(6)
C21 N9 C19 C17 -0.3(8)
N10 N9 C19 C17 178.8(4)
C19 N8 C20 C18 4.0(7)
Fe1 N8 C20 C18 177.5(3)
C19 N8 C20 N11 -175.3(4)
Fe1 N8 C20 N11 -1.8(5)
C16 C18 C20 N8 -3.9(7)
C16 C18 C20 N11 175.3(4)
C24 N11 C20 N8 -179.3(5)
N12 N11 C20 N8 2.6(6)
C24 N11 C20 C18 1.4(8)
N12 N11 C20 C18 -176.7(4)
N10 N9 C21 C22 1.1(6)
C19 N9 C21 C22 -179.7(5)
N9 C21 C22 C23 -0.2(6)
N9 N10 C23 C22 1.3(5)
Fe1 N10 C23 C22 -175.4(4)
C21 C22 C23 N10 -0.7(6)
N12 N11 C24 C25 1.2(6)
C20 N11 C24 C25 -177.0(5)
N11 C24 C25 C26 -1.3(6)
N11 N12 C26 C25 -0.3(5)
Fe1 N12 C26 C25 179.9(4)
C24 C25 C26 N12 1.0(6)
